data_4509812
loop_
_publ_author_name
'Carlucci, Lucia'
'Ciani, Gianfranco'
'Garc\'ia-Ruiz, Juan Manuel'
'Moret, Massimo'
'Proserpio, Davide M.'
'Rizzato, Silvia'

_publ_section_title
;
 Crystallization Behavior of Coordination Polymers. 1. Kinetic and
 Thermodynamic Features of 1,3-Bis(4-pyridyl)propane/MCl2Systems
;
_journal_issue 12
_journal_name_full 'Crystal Growth &amp; Design'
_journal_page_first 5024
_journal_paper_doi 10.1021/cg900985w
_journal_volume 9
_journal_year 2009
_chemical_formula_sum 'C39 H46 Cl2 N6 Ni O2'
_chemical_formula_weight 760.43
_space_group_IT_number 73
_symmetry_cell_setting orthorhombic
_symmetry_Int_Tables_number 73
_symmetry_space_group_name_Hall '-I 2b 2c'
_symmetry_space_group_name_H-M 'I b c a'
_atom_sites_solution_hydrogens geom
_atom_sites_solution_primary direct
_atom_sites_solution_secondary difmap
_cell_angle_alpha 90
_cell_angle_beta 90
_cell_angle_gamma 90
_cell_formula_units_Z 8
_cell_length_a 16.484(3)
_cell_length_b 26.901(3)
_cell_length_c 16.973(6)
_cell_measurement_reflns_used 2504
_cell_measurement_temperature 293(2)
_cell_measurement_theta_max 20
_cell_measurement_theta_min 2
_cell_volume 7526(3)
_computing_cell_refinement 'Bruker-AXS SAINT Software'
_computing_data_collection 'Bruker-AXS SMART Software'
_computing_data_reduction 'Bruker-AXS SAINT Software'
_computing_publication_material 'WinGX v1.70.01(L.J. Farrugia, 1999)'
_computing_structure_refinement 'SHELXL-97 (Sheldrick, 1997)'
_computing_structure_solution 'SHELXS-97 (Sheldrick, 1997)'
_diffrn_ambient_temperature 293(2)
_diffrn_detector CCD_plate
_diffrn_measured_fraction_theta_full 0.997
_diffrn_measured_fraction_theta_max 0.997
_diffrn_measurement_device SMART
_diffrn_measurement_method omega-scan
_diffrn_radiation_monochromator graphite
_diffrn_radiation_type MoK\a
_diffrn_radiation_wavelength 0.71073
_diffrn_reflns_av_R_equivalents 0.2902
_diffrn_reflns_av_unetI/netI 0.1344
_diffrn_reflns_limit_h_max 15
_diffrn_reflns_limit_h_min -14
_diffrn_reflns_limit_k_max 25
_diffrn_reflns_limit_k_min -25
_diffrn_reflns_limit_l_max 16
_diffrn_reflns_limit_l_min -15
_diffrn_reflns_number 20635
_diffrn_reflns_theta_full 20.08
_diffrn_reflns_theta_max 20.08
_diffrn_reflns_theta_min 1.51
_diffrn_standards_decay_% 0
_exptl_absorpt_coefficient_mu 0.700
_exptl_absorpt_correction_T_max 0.946
_exptl_absorpt_correction_T_min 0.766
_exptl_absorpt_correction_type empirical
_exptl_absorpt_process_details 'Sadabs 2.01 (Bruker AXS, 1999)'
_exptl_crystal_colour 'light green'
_exptl_crystal_density_diffrn 1.342
_exptl_crystal_density_method 'not measured'
_exptl_crystal_description prismatic
_exptl_crystal_F_000 3200
_exptl_crystal_size_max 0.2
_exptl_crystal_size_mid 0.2
_exptl_crystal_size_min 0.08
_refine_diff_density_max 1.398
_refine_diff_density_min -0.951
_refine_diff_density_rms 0.2
_refine_ls_extinction_method none
_refine_ls_goodness_of_fit_ref 1.032
_refine_ls_hydrogen_treatment mixed
_refine_ls_matrix_type full
_refine_ls_number_parameters 181
_refine_ls_number_reflns 1778
_refine_ls_number_restraints 49
_refine_ls_restrained_S_all 1.035
_refine_ls_R_factor_all 0.1833
_refine_ls_R_factor_gt 0.1194
_refine_ls_shift/su_max 0.404
_refine_ls_shift/su_mean 0.003
_refine_ls_structure_factor_coef Fsqd
_refine_ls_weighting_details 'calc w=1/[\s^2^(Fo^2^)+(0.2000P)^2^+0.0000P] where P=(Fo^2^+2Fc^2^)/3'
_refine_ls_weighting_scheme calc
_refine_ls_wR_factor_gt 0.2836
_refine_ls_wR_factor_ref 0.3226
_reflns_number_gt 907
_reflns_number_total 1778
_reflns_threshold_expression >2sigma(I)
_cod_data_source_file cg900985wsup9.cif
_cod_data_source_block 1Ni
_cod_depositor_comments
;
The following automatic conversions were performed:

'_symmetry_cell_setting' value 'Orthorhombic' changed to
'orthorhombic' according to
/home/saulius/struct/CIF-dictionaries/cif_core.dic dictionary named
'cif_core.dic' version 2.4.2 from 2011-04-26.

Automatic conversion script
Id: cif_fix_values 1891 2012-01-12 08:04:46Z andrius 
;
_cod_original_sg_symbol_H-M Ibca
_cod_database_code 4509812

loop_
_symmetry_equiv_pos_as_xyz
'x, y, z'
'-x, -y+1/2, z'
'x, -y, -z+1/2'
'-x+1/2, y, -z'
'x+1/2, y+1/2, z+1/2'
'-x+1/2, -y+1, z+1/2'
'x+1/2, -y+1/2, -z+1'
'-x+1, y+1/2, -z+1/2'
'-x, -y, -z'
'x, y-1/2, -z'
'-x, y, z-1/2'
'x-1/2, -y, z'
'-x+1/2, -y+1/2, -z+1/2'
'x+1/2, y, -z+1/2'
'-x+1/2, y+1/2, z'
'x, -y+1/2, z+1/2'

loop_
_atom_site_label
_atom_site_type_symbol
_atom_site_fract_x
_atom_site_fract_y
_atom_site_fract_z
_atom_site_U_iso_or_equiv
_atom_site_adp_type
_atom_site_occupancy
_atom_site_symmetry_multiplicity
_atom_site_calc_flag
_atom_site_refinement_flags
_atom_site_disorder_assembly
_atom_site_disorder_group
O1W O 0.3495(9) 0.1865(5) 0.8534(9) 0.125(6) Uani 1 1 d . . .
Ni Ni 0.07348(14) 0 0.25 0.0393(11) Uani 1 2 d S . .
Cl Cl 0.0725(2) -0.06864(12) 0.3469(3) 0.0495(14) Uani 1 1 d . . .
N1 N -0.0156(7) -0.0371(4) 0.1815(8) 0.032(3) Uani 1 1 d U . .
C11 C -0.0763(9) -0.0626(5) 0.2174(10) 0.045(4) Uani 1 1 d U . .
H11 H -0.08 -0.0621 0.2721 0.054 Uiso 1 1 calc R . .
C12 C -0.1334(8) -0.0898(5) 0.1739(12) 0.043(4) Uani 1 1 d U . .
H12 H -0.1744 -0.1067 0.2003 0.052 Uiso 1 1 calc R . .
C13 C -0.1302(8) -0.0921(5) 0.0942(10) 0.031(4) Uani 1 1 d U . .
C14 C -0.0127(9) -0.0401(5) 0.1059(10) 0.038(4) Uani 1 1 d U . .
H14 H 0.0294 -0.0233 0.0809 0.045 Uiso 1 1 calc R . .
C15 C -0.0661(8) -0.0658(5) 0.0581(10) 0.041(4) Uani 1 1 d U . .
H15 H -0.0599 -0.0659 0.0036 0.049 Uiso 1 1 calc R . .
C1A C -0.1889(9) -0.1221(4) 0.0479(10) 0.056(5) Uani 1 1 d . . .
H1A1 H -0.2191 -0.1434 0.0834 0.068 Uiso 1 1 calc R . .
H1A2 H -0.1593 -0.1432 0.0116 0.068 Uiso 1 1 calc R . .
C2A C -0.25 -0.0890(6) 0 0.050(7) Uani 1 2 d S . .
H2A1 H -0.2799 -0.0679 0.036 0.059 Uiso 0.5 1 calc PR . .
H2A2 H -0.2201 -0.0679 -0.036 0.059 Uiso 0.5 1 calc PR . .
N2 N 0.1644(7) 0.0374(4) 0.3134(6) 0.037(3) Uiso 1 1 d . . .
C21 C 0.2265(9) 0.0143(5) 0.3510(8) 0.041(4) Uiso 1 1 d . . .
H21 H 0.2265 -0.0203 0.3516 0.049 Uiso 1 1 calc R . .
C22 C 0.2895(10) 0.0384(5) 0.3883(8) 0.045(4) Uiso 1 1 d . . .
H22 H 0.3315 0.0201 0.4107 0.054 Uiso 1 1 calc R . .
C23 C 0.2902(9) 0.0908(5) 0.3925(8) 0.044(4) Uiso 1 1 d D B .
C24 C 0.2252(9) 0.1143(6) 0.3544(8) 0.049(4) Uiso 1 1 d . . .
H24 H 0.2227 0.1489 0.3543 0.059 Uiso 1 1 calc R . .
C25 C 0.1652(9) 0.0879(5) 0.3174(8) 0.044(4) Uiso 1 1 d . . .
H25 H 0.123 0.1054 0.2938 0.053 Uiso 1 1 calc R . .
C1B C 0.3592(10) 0.1186(5) 0.4325(9) 0.059(5) Uiso 1 1 d D . .
H1B1 H 0.409 0.0994 0.4294 0.071 Uiso 1 1 calc R A 1
H1B2 H 0.3466 0.1243 0.4876 0.071 Uiso 1 1 calc R A 1
N3 N 0.3885(15) 0.2251(8) 0.685(2) 0.040(7) Uiso 0.59(3) 1 d P B 1
C31 C 0.4498(15) 0.1953(9) 0.655(2) 0.019(9) Uiso 0.59(3) 1 d P B 1
H31 H 0.4844 0.1793 0.6898 0.023 Uiso 0.59(3) 1 calc PR B 1
C32 C 0.4611(18) 0.1888(10) 0.578(2) 0.028(9) Uiso 0.59(3) 1 d P B 1
H32 H 0.5031 0.1673 0.5646 0.034 Uiso 0.59(3) 1 calc PR B 1
C33 C 0.4241(15) 0.2071(8) 0.5205(18) 0.022(7) Uiso 0.59(3) 1 d PD B 1
C34 C 0.3583(16) 0.2398(9) 0.548(2) 0.027(9) Uiso 0.59(3) 1 d P B 1
H34 H 0.3247 0.2564 0.5123 0.032 Uiso 0.59(3) 1 calc PR B 1
C35 C 0.3493(16) 0.2445(9) 0.6237(19) 0.020(10) Uiso 0.59(3) 1 d P B 1
H35 H 0.307 0.2656 0.638 0.023 Uiso 0.59(3) 1 calc PR B 1
C2B C 0.3694(18) 0.1686(8) 0.389(2) 0.059(10) Uiso 0.59(3) 1 d PD B 1
H2B1 H 0.3188 0.187 0.3893 0.071 Uiso 0.59(3) 1 calc PR B 1
H2B2 H 0.3852 0.1629 0.3346 0.071 Uiso 0.59(3) 1 calc PR B 1
C3B C 0.4363(16) 0.1985(10) 0.4325(19) 0.047(9) Uiso 0.59(3) 1 d PD B 1
H3B1 H 0.4874 0.1812 0.4253 0.056 Uiso 0.59(3) 1 calc PR B 1
H3B2 H 0.4413 0.2306 0.4071 0.056 Uiso 0.59(3) 1 calc PR B 1
N4 N 0.385(2) 0.2270(13) 0.733(3) 0.067(13) Uiso 0.41(3) 1 d P B 2
C41 C 0.341(2) 0.2484(12) 0.673(3) 0.019(7) Uiso 0.41(3) 1 d PU B 2
H41 H 0.2995 0.2698 0.6888 0.022 Uiso 0.41(3) 1 calc PR B 2
C42 C 0.349(2) 0.2423(14) 0.587(4) 0.019(7) Uiso 0.41(3) 1 d PU B 2
H42 H 0.3136 0.2579 0.5519 0.022 Uiso 0.41(3) 1 calc PR B 2
C43 C 0.411(2) 0.2119(12) 0.561(2) 0.019(7) Uiso 0.41(3) 1 d PDU B 2
C44 C 0.464(2) 0.1867(14) 0.617(4) 0.019(7) Uiso 0.41(3) 1 d PU B 2
H44 H 0.5056 0.1655 0.6013 0.022 Uiso 0.41(3) 1 calc PR B 2
C45 C 0.445(2) 0.1982(11) 0.702(3) 0.019(7) Uiso 0.41(3) 1 d PU B 2
H45 H 0.4795 0.1834 0.7386 0.022 Uiso 0.41(3) 1 calc PR B 2
C2C C 0.3607(19) 0.1755(6) 0.428(3) 0.023(11) Uiso 0.41(3) 1 d PD B 2
H2C1 H 0.3092 0.188 0.4468 0.028 Uiso 0.41(3) 1 calc PR B 2
H2C2 H 0.3655 0.185 0.3728 0.028 Uiso 0.41(3) 1 calc PR B 2
C3C C 0.4295(19) 0.2012(12) 0.475(2) 0.023(11) Uiso 0.41(3) 1 d PD B 2
H3C1 H 0.4775 0.1804 0.4718 0.028 Uiso 0.41(3) 1 calc PR B 2
H3C2 H 0.4423 0.2324 0.4488 0.028 Uiso 0.41(3) 1 calc PR B 2

loop_
_atom_site_aniso_label
_atom_site_aniso_U_11
_atom_site_aniso_U_22
_atom_site_aniso_U_33
_atom_site_aniso_U_23
_atom_site_aniso_U_13
_atom_site_aniso_U_12
O1W 0.082(11) 0.086(10) 0.207(16) -0.017(10) 0.028(11) 0.008(8)
Ni 0.0000(15) 0.0166(14) 0.101(3) -0.0010(14) 0 0
Cl 0.015(2) 0.026(2) 0.108(4) 0.004(2) -0.003(2) -0.0010(17)
N1 0.011(6) 0.018(6) 0.066(7) -0.003(6) 0.002(6) -0.006(5)
C11 0.013(8) 0.038(8) 0.086(11) -0.007(8) -0.002(8) -0.004(8)
C12 0.002(8) 0.019(8) 0.108(13) 0.014(9) -0.001(9) 0.002(7)
C13 0.009(8) 0.017(7) 0.068(11) 0.006(8) -0.006(8) 0.005(7)
C14 0.018(9) 0.022(8) 0.074(12) -0.006(8) 0.003(9) 0.003(7)
C15 0.012(8) 0.021(7) 0.090(11) -0.002(8) -0.007(9) 0.004(7)
C1A 0.023(9) 0.011(7) 0.136(16) -0.007(9) -0.022(10) -0.005(7)
C2A 0.012(12) 0.008(10) 0.13(2) 0 0.001(13) 0

loop_
_atom_type_symbol
_atom_type_description
_atom_type_scat_dispersion_real
_atom_type_scat_dispersion_imag
_atom_type_scat_source
C C 0.0033 0.0016 'International Tables Vol C Tables 4.2.6.8 and 6.1.1.4'
H H 0 0 'International Tables Vol C Tables 4.2.6.8 and 6.1.1.4'
N N 0.0061 0.0033 'International Tables Vol C Tables 4.2.6.8 and 6.1.1.4'
O O 0.0106 0.006 'International Tables Vol C Tables 4.2.6.8 and 6.1.1.4'
Cl Cl 0.1484 0.1585 'International Tables Vol C Tables 4.2.6.8 and 6.1.1.4'
Ni Ni 0.3393 1.1124 'International Tables Vol C Tables 4.2.6.8 and 6.1.1.4'

loop_
_geom_angle_atom_site_label_1
_geom_angle_atom_site_label_2
_geom_angle_atom_site_label_3
_geom_angle
_geom_angle_site_symmetry_1
_geom_angle_site_symmetry_3
N2 Ni N2 89.0(6) . 3
N2 Ni N1 177.6(5) . .
N2 Ni N1 89.3(4) 3 .
N2 Ni N1 89.3(4) . 3
N2 Ni N1 177.6(5) 3 3
N1 Ni N1 92.4(6) . 3
N2 Ni Cl 91.2(3) . .
N2 Ni Cl 89.3(3) 3 .
N1 Ni Cl 90.5(3) . .
N1 Ni Cl 89.0(3) 3 .
N2 Ni Cl 89.3(3) . 3
N2 Ni Cl 91.2(3) 3 3
N1 Ni Cl 89.0(3) . 3
N1 Ni Cl 90.5(3) 3 3
Cl Ni Cl 179.23(19) . 3
C14 N1 C11 116.4(13) . .
C14 N1 Ni 123.4(10) . .
C11 N1 Ni 120.1(11) . .
N1 C11 C12 121.4(15) . .
C13 C12 C11 121.5(15) . .
C12 C13 C15 116.2(14) . .
C12 C13 C1A 121.8(14) . .
C15 C13 C1A 122.0(16) . .
N1 C14 C15 126.3(15) . .
C14 C15 C13 118.2(15) . .
C13 C1A C2A 112.6(10) . .
C1A C2A C1A 111.1(14) 4_455 .
C21 N2 C25 115.3(12) . .
C21 N2 Ni 124.0(9) . .
C25 N2 Ni 120.7(9) . .
N2 C21 C22 124.6(13) . .
C21 C22 C23 120.0(14) . .
C24 C23 C22 114.8(13) . .
C24 C23 C1B 123.8(13) . .
C22 C23 C1B 121.3(13) . .
C25 C24 C23 122.0(14) . .
N2 C25 C24 123.2(14) . .
C23 C1B C2C 118.6(17) . .
C23 C1B C2B 107.2(15) . .
C2C C1B C2B 26.3(16) . .
C35 N3 C31 107(3) . .
C32 C31 N3 123(3) . .
C33 C32 C31 130(3) . .
C32 C33 C34 111(3) . .
C32 C33 C3B 130(3) . .
C34 C33 C3B 120(2) . .
C35 C34 C33 117(2) . .
C34 C35 N3 133(3) . .
C1B C2B C3B 107.4(18) . .
C33 C3B C2B 117(2) . .
C45 N4 C41 109(4) . .
N4 C41 C42 130(4) . .
C43 C42 C41 116(4) . .
C42 C43 C44 121(4) . .
C42 C43 C3C 124(4) . .
C44 C43 C3C 115(4) . .
C43 C44 C45 114(4) . .
N4 C45 C44 130(4) . .
C1B C2C C3C 116(2) . .
C43 C3C C2C 116(3) . .

loop_
_geom_bond_atom_site_label_1
_geom_bond_atom_site_label_2
_geom_bond_distance
_geom_bond_site_symmetry_2
Ni N2 2.101(11) .
Ni N2 2.101(11) 3
Ni N1 2.123(11) .
Ni N1 2.123(11) 3
Ni Cl 2.473(4) .
Ni Cl 2.473(4) 3
N1 C14 1.287(15) .
N1 C11 1.357(17) .
C11 C12 1.403(19) .
C12 C13 1.354(19) .
C13 C15 1.412(19) .
C13 C1A 1.485(19) .
C14 C15 1.382(19) .
C1A C2A 1.569(16) .
C2A C1A 1.569(16) 4_455
N2 C21 1.357(17) .
N2 C25 1.361(16) .
C21 C22 1.379(19) .
C22 C23 1.413(19) .
C23 C24 1.40(2) .
C23 C1B 1.520(18) .
C24 C25 1.370(19) .
C1B C2C 1.533(19) .
C1B C2B 1.546(18) .
N3 C35 1.33(3) .
N3 C31 1.39(3) .
C31 C32 1.33(3) .
C32 C33 1.25(4) .
C33 C34 1.47(4) .
C33 C3B 1.53(2) .
C34 C35 1.31(3) .
C2B C3B 1.550(19) .
N4 C45 1.36(5) .
N4 C41 1.39(5) .
C41 C42 1.47(7) .
C42 C43 1.39(5) .
C43 C44 1.45(5) .
C43 C3C 1.53(2) .
C44 C45 1.52(7) .
C2C C3C 1.55(2) .
